data_7719855
loop_
_publ_author_name
'Barton, Kyle J.'
'Hedberg, Emma N.'
'Horton, Alexandria R.'
'Allen, Jacqueline N.'
'Wheeler, Kraig A.'
'Cravens, Shannen L.'
'Bailey, Wilson D.'

_publ_section_title
;
 Pyridyl &#x3b2;-ketoenols, pyrazoles and their zinc complexes: synthesis,
 photophysical properties, and DNA binding.
;
_journal_issue 46
_journal_name_full 'Dalton transactions (Cambridge, England : 2003)'
_journal_page_first 17299
_journal_page_last 17310
_journal_paper_doi 10.1039/d5dt01900a
_journal_volume 54
_journal_year 2025
_chemical_formula_moiety 'C27 H27 N3 O4'
_chemical_formula_sum 'C27 H27 N3 O4'
_chemical_formula_weight 457.51
_space_group_crystal_system monoclinic
_space_group_IT_number 14
_space_group_name_Hall '-P 2yn'
_space_group_name_H-M_alt 'P 1 21/n 1'
_atom_sites_solution_hydrogens mixed
_audit_creation_date 2025-07-24
_audit_creation_method
;
Olex2 1.5
(compiled 2025.07.13 svn.rb7424aed for OlexSys, GUI svn.r7308)
;
_audit_update_record
;
2025-08-08 deposited with the CCDC.	2025-10-31 downloaded from the CCDC.
;
_cell_angle_alpha 90
_cell_angle_beta 92.87(3)
_cell_angle_gamma 90
_cell_formula_units_Z 4
_cell_length_a 6.098(3)
_cell_length_b 14.862(10)
_cell_length_c 24.487(15)
_cell_measurement_reflns_used 7510
_cell_measurement_temperature 100(2)
_cell_measurement_theta_max 76.12
_cell_measurement_theta_min 4.45
_cell_volume 2216(2)
_computing_cell_refinement 'SAINT+ V8.40B (Bruker AXS Inc., 2020)'
_computing_data_collection 'APEX5 Ver.2022.08-RC130 (Bruker-AXS, 2023)'
_computing_data_reduction 'SAINT+ Ve8.40B (Bruker-AXS, 2020)'
_computing_molecular_graphics 'OLEX2 (Dolomanov et al., 2009)'
_computing_publication_material 'OLEX2 (Dolomanov et al., 2009)'
_computing_structure_refinement 'XL (Sheldrick, 2019/1)'
_computing_structure_solution 'XT (Sheldrick, 2018/2)'
_diffrn_ambient_temperature 100(2)
_diffrn_detector '100 \\times 140 mm^2^ CMOS sensor'
_diffrn_detector_area_resol_mean 7.9
_diffrn_detector_type 'Bruker PHOTON II'
_diffrn_measured_fraction_theta_full 0.989
_diffrn_measured_fraction_theta_max 0.984
_diffrn_measurement_device '\k-geometry four-circle diffractometer'
_diffrn_measurement_device_type 'Bruker D8 Venture'
_diffrn_measurement_method '\w and \f scans'
_diffrn_radiation_collimation 'focusing mirror'
_diffrn_radiation_detector 'Bruker PHOTON II'
_diffrn_radiation_monochromator 'multilayer mirror'
_diffrn_radiation_probe x-ray
_diffrn_radiation_type CuK\a
_diffrn_radiation_wavelength 1.54184
_diffrn_radiation_xray_symbol K-L~3~
_diffrn_reflns_av_R_equivalents 0.0928
_diffrn_reflns_av_unetI/netI 0.0467
_diffrn_reflns_Laue_measured_fraction_full 0.989
_diffrn_reflns_Laue_measured_fraction_max 0.984
_diffrn_reflns_limit_h_max 7
_diffrn_reflns_limit_h_min -7
_diffrn_reflns_limit_k_max 18
_diffrn_reflns_limit_k_min -18
_diffrn_reflns_limit_l_max 29
_diffrn_reflns_limit_l_min -29
_diffrn_reflns_number 24670
_diffrn_reflns_point_group_measured_fraction_full 0.989
_diffrn_reflns_point_group_measured_fraction_max 0.984
_diffrn_reflns_theta_full 67.684
_diffrn_reflns_theta_max 70.404
_diffrn_reflns_theta_min 3.480
_diffrn_source 'microfocus sealed X-ray tube'
_diffrn_source_current 1.1
_diffrn_source_power 0.05500000000000001
_diffrn_source_type 'Incoatec I\mS 3.0'
_diffrn_source_voltage 50.0
_exptl_absorpt_coefficient_mu 0.754
_exptl_absorpt_correction_T_max 0.7533
_exptl_absorpt_correction_T_min 0.6376
_exptl_absorpt_correction_type multi-scan
_exptl_absorpt_process_details
;
SADABS-2016/2 (Krause et al., 2015) was used for absorption correction.
;
_exptl_crystal_colour 'clear orange'
_exptl_crystal_colour_lustre clear
_exptl_crystal_colour_primary orange
_exptl_crystal_density_diffrn 1.371
_exptl_crystal_density_method 'not measured'
_exptl_crystal_description block
_exptl_crystal_F_000 968
_exptl_crystal_size_max 0.201
_exptl_crystal_size_mid 0.178
_exptl_crystal_size_min 0.105
_refine_diff_density_max 0.283
_refine_diff_density_min -0.344
_refine_diff_density_rms 0.073
_refine_ls_extinction_method none
_refine_ls_goodness_of_fit_ref 1.086
_refine_ls_hydrogen_treatment mixed
_refine_ls_matrix_type full
_refine_ls_number_parameters 317
_refine_ls_number_reflns 4179
_refine_ls_number_restraints 2
_refine_ls_restrained_S_all 1.086
_refine_ls_R_factor_all 0.0923
_refine_ls_R_factor_gt 0.0555
_refine_ls_shift/su_max 0.000
_refine_ls_shift/su_mean 0.000
_refine_ls_structure_factor_coef Fsqd
_refine_ls_weighting_details 'w=1/[\s^2^(Fo^2^)+(0.0630P)^2^+1.8301P] where P=(Fo^2^+2Fc^2^)/3'
_refine_ls_weighting_scheme calc
_refine_ls_wR_factor_gt 0.1322
_refine_ls_wR_factor_ref 0.1601
_reflns_Friedel_coverage 0.000
_reflns_number_gt 3066
_reflns_number_total 4179
_reflns_threshold_expression 'I > 2\s(I)'
_cod_data_source_file d5dt01900a2.cif
_cod_data_source_block cu_sci22_13_0m
_cod_depositor_comments
;
The following automatic conversions were performed:

data item '_diffrn_radiation_probe' value 'X-ray' was changed to
'x-ray' in accordance with the
/home/data/users/saulius/crontab/automatic-downloads/rss-feeds/RSC/lib/dictionaries/cif_core.dic
dictionary named 'cif_core.dic' version 2.4.2 last updated on
2011-04-26.

Automatic conversion script
Id: cif_fix_values 8170 2020-07-09 18:12:32Z antanas 

 Adding full bibliography for 7719853--7719858.cif.
;
_cod_original_cell_volume 2217(2)
_cod_database_code 7719855
_shelx_shelxl_version_number 2019/3
_shelx_space_group_comment
;
The symmetry employed for this shelxl refinement is uniquely defined
by the following loop, which should always be used as a source of
symmetry information in preference to the above space-group names.
They are only intended as comments.
;
_shelx_estimated_absorpt_t_max 0.925
_shelx_estimated_absorpt_t_min 0.863
_olex2_refinement_description
;
1. Fixed Uiso
 At 1.2 times of:
  All C(H) groups
 At 1.5 times of:
  All C(H,H,H) groups, All O(H) groups
2. Restrained distances
 O1-H1 = O3-H3
 0.85 with sigma of 0.01
3.a Aromatic/amide H refined with riding coordinates:
 C2(H2), C3(H3A), C4(H4), C7(H7), C10(H10), C11(H11), C13(H13), C14(H14),
 C18(H18), C21(H21), C22(H22), C24(H24), C25(H25)
3.b Idealised Me refined as rotating group:
 C15(H15A,H15B,H15C), C16(H16A,H16B,H16C), C26(H26A,H26B,H26C), C27(H27A,H27B,
 H27C)
;
_olex2_submission_special_instructions 'No special instructions were received'

loop_
_space_group_symop_operation_xyz
'x, y, z'
'-x+1/2, y+1/2, -z+1/2'
'-x, -y, -z'
'x-1/2, -y-1/2, z-1/2'

loop_
_atom_site_label
_atom_site_type_symbol
_atom_site_fract_x
_atom_site_fract_y
_atom_site_fract_z
_atom_site_U_iso_or_equiv
_atom_site_adp_type
_atom_site_occupancy
_atom_site_site_symmetry_order
_atom_site_calc_flag
_atom_site_refinement_flags_posn
_atom_site_refinement_flags_adp
_atom_site_refinement_flags_occupancy
_atom_site_disorder_assembly
_atom_site_disorder_group
O1 O -0.3765(3) 0.49556(13) 0.59398(7) 0.0315(4) Uani 1 1 d D . . . .
O2 O -0.3290(3) 0.52723(13) 0.69285(7) 0.0327(4) Uani 1 1 d . . . . .
H1 H -0.396(6) 0.510(2) 0.6274(6) 0.049 Uiso 1 1 d D U . . .
O3 O 0.4268(3) 0.22814(12) 0.47653(7) 0.0300(4) Uani 1 1 d D . . . .
H3 H 0.542(3) 0.203(2) 0.4915(13) 0.045 Uiso 1 1 d D U . A 1
O4 O 0.7384(3) 0.17609(12) 0.54128(7) 0.0286(4) Uani 1 1 d . . . . .
N1 N 0.0717(3) 0.36362(13) 0.55269(8) 0.0219(4) Uani 1 1 d . . . . .
N2 N 0.3009(4) 0.45826(15) 0.90300(9) 0.0301(5) Uani 1 1 d . . . . .
N3 N 1.0794(3) 0.22236(13) 0.79065(8) 0.0251(5) Uani 1 1 d . . . . .
C1 C 0.1490(4) 0.32452(15) 0.50858(9) 0.0223(5) Uani 1 1 d . . . . .
C2 C 0.0480(4) 0.33445(16) 0.45663(10) 0.0260(5) Uani 1 1 d . . . . .
H2 H 0.109259 0.307760 0.425600 0.031 Uiso 1 1 calc R U . . .
C3 C -0.1437(4) 0.38414(17) 0.45136(10) 0.0284(5) Uani 1 1 d . . . . .
H3A H -0.217535 0.391415 0.416553 0.034 Uiso 1 1 calc R U . . .
C4 C -0.2267(4) 0.42306(16) 0.49719(10) 0.0262(5) Uani 1 1 d . . . . .
H4 H -0.359358 0.456642 0.494518 0.031 Uiso 1 1 calc R U . . .
C5 C -0.1129(4) 0.41218(15) 0.54708(9) 0.0223(5) Uani 1 1 d . . . . .
C6 C -0.1888(4) 0.45404(15) 0.59790(10) 0.0239(5) Uani 1 1 d . . . . .
C7 C -0.0635(4) 0.44833(16) 0.64668(9) 0.0239(5) Uani 1 1 d . . . . .
H7 H 0.075021 0.418990 0.647589 0.029 Uiso 1 1 calc R U . . .
C8 C -0.1409(4) 0.48572(15) 0.69458(10) 0.0242(5) Uani 1 1 d . . . . .
C9 C -0.0206(4) 0.48008(15) 0.74759(10) 0.0230(5) Uani 1 1 d . . . . .
C10 C 0.1854(4) 0.43865(16) 0.75468(10) 0.0252(5) Uani 1 1 d . . . . .
H10 H 0.251599 0.413715 0.723800 0.030 Uiso 1 1 calc R U . . .
C11 C 0.2938(4) 0.43316(16) 0.80486(10) 0.0258(5) Uani 1 1 d . . . . .
H11 H 0.434375 0.405533 0.808029 0.031 Uiso 1 1 calc R U . . .
C12 C 0.1999(4) 0.46795(15) 0.85203(10) 0.0236(5) Uani 1 1 d . . . . .
C13 C -0.0035(4) 0.51240(15) 0.84483(10) 0.0245(5) Uani 1 1 d . . . . .
H13 H -0.068030 0.539137 0.875403 0.029 Uiso 1 1 calc R U . . .
C14 C -0.1097(4) 0.51753(15) 0.79408(10) 0.0248(5) Uani 1 1 d . . . . .
H14 H -0.247509 0.547326 0.790423 0.030 Uiso 1 1 calc R U . . .
C15 C 0.4979(5) 0.4053(2) 0.91099(12) 0.0373(6) Uani 1 1 d . . . . .
H15A H 0.622001 0.438053 0.896577 0.056 Uiso 1 1 calc R U . . .
H15B H 0.479061 0.347845 0.891713 0.056 Uiso 1 1 calc R U . . .
H15C H 0.526727 0.394066 0.950133 0.056 Uiso 1 1 calc R U . . .
C16 C 0.1977(5) 0.49381(18) 0.95025(10) 0.0321(6) Uani 1 1 d . . . . .
H16A H 0.186933 0.559423 0.947208 0.048 Uiso 1 1 calc R U . . .
H16B H 0.285901 0.478013 0.983425 0.048 Uiso 1 1 calc R U . . .
H16C H 0.050323 0.468101 0.952172 0.048 Uiso 1 1 calc R U . . .
C17 C 0.3522(4) 0.27067(15) 0.51832(10) 0.0235(5) Uani 1 1 d . . . . .
C18 C 0.4530(4) 0.26706(15) 0.57002(10) 0.0231(5) Uani 1 1 d . . . . .
H18 H 0.387483 0.297024 0.599353 0.028 Uiso 1 1 calc R U . . .
C19 C 0.6521(4) 0.21953(15) 0.58015(10) 0.0231(5) Uani 1 1 d . . . . .
C20 C 0.7622(4) 0.21998(15) 0.63450(9) 0.0210(5) Uani 1 1 d . . . . .
C21 C 0.6656(4) 0.25897(16) 0.67970(10) 0.0231(5) Uani 1 1 d . . . . .
H21 H 0.524520 0.285750 0.674771 0.028 Uiso 1 1 calc R U . . .
C22 C 0.7685(4) 0.25951(16) 0.73049(10) 0.0241(5) Uani 1 1 d . . . . .
H22 H 0.698090 0.286797 0.760019 0.029 Uiso 1 1 calc R U . . .
C23 C 0.9783(4) 0.22008(14) 0.73993(9) 0.0212(5) Uani 1 1 d . . . . .
C24 C 1.0754(4) 0.18072(15) 0.69439(9) 0.0224(5) Uani 1 1 d . . . . .
H24 H 1.216373 0.153748 0.699005 0.027 Uiso 1 1 calc R U . . .
C25 C 0.9691(4) 0.18092(15) 0.64366(10) 0.0226(5) Uani 1 1 d . . . . .
H25 H 1.038179 0.153702 0.613909 0.027 Uiso 1 1 calc R U . . .
C26 C 0.9583(4) 0.25036(18) 0.83738(10) 0.0295(6) Uani 1 1 d . . . . .
H26A H 0.907098 0.312369 0.831952 0.044 Uiso 1 1 calc R U . . .
H26B H 1.054337 0.247017 0.870622 0.044 Uiso 1 1 calc R U . . .
H26C H 0.831759 0.210554 0.841076 0.044 Uiso 1 1 calc R U . . .
C27 C 1.2818(4) 0.17305(19) 0.80248(10) 0.0308(6) Uani 1 1 d . . . . .
H27A H 1.248015 0.109373 0.808172 0.046 Uiso 1 1 calc R U . . .
H27B H 1.356545 0.197535 0.835587 0.046 Uiso 1 1 calc R U . . .
H27C H 1.377321 0.178976 0.771677 0.046 Uiso 1 1 calc R U . . .

loop_
_atom_site_aniso_label
_atom_site_aniso_U_11
_atom_site_aniso_U_22
_atom_site_aniso_U_33
_atom_site_aniso_U_23
_atom_site_aniso_U_13
_atom_site_aniso_U_12
O1 0.0303(10) 0.0368(10) 0.0273(9) -0.0031(8) 0.0009(8) 0.0088(8)
O2 0.0310(10) 0.0381(10) 0.0288(9) -0.0053(8) 0.0014(8) 0.0098(8)
O3 0.0345(11) 0.0333(10) 0.0223(9) -0.0032(7) 0.0011(7) 0.0058(8)
O4 0.0312(10) 0.0307(9) 0.0241(8) -0.0053(7) 0.0027(7) 0.0027(8)
N1 0.0254(11) 0.0204(9) 0.0201(9) 0.0002(7) 0.0013(8) -0.0020(8)
N2 0.0364(13) 0.0309(11) 0.0229(10) -0.0017(9) -0.0011(9) 0.0090(10)
N3 0.0285(11) 0.0254(10) 0.0212(10) -0.0004(8) 0.0002(8) 0.0014(8)
C1 0.0253(13) 0.0209(11) 0.0210(11) 0.0009(9) 0.0024(9) -0.0045(9)
C2 0.0306(14) 0.0259(11) 0.0214(11) -0.0012(10) 0.0017(10) -0.0032(10)
C3 0.0311(14) 0.0314(13) 0.0223(12) 0.0016(10) -0.0032(10) -0.0019(11)
C4 0.0247(13) 0.0261(12) 0.0276(12) 0.0017(10) -0.0016(10) -0.0016(10)
C5 0.0251(12) 0.0195(10) 0.0223(11) 0.0011(9) 0.0029(9) -0.0031(9)
C6 0.0271(13) 0.0186(11) 0.0263(12) 0.0009(9) 0.0036(10) 0.0001(9)
C7 0.0258(13) 0.0226(11) 0.0233(12) -0.0009(9) 0.0010(10) 0.0016(9)
C8 0.0287(13) 0.0192(11) 0.0250(12) 0.0013(9) 0.0033(10) 0.0004(9)
C9 0.0284(13) 0.0186(10) 0.0223(11) -0.0005(9) 0.0035(10) -0.0009(9)
C10 0.0292(13) 0.0226(11) 0.0241(12) -0.0023(9) 0.0044(10) 0.0014(10)
C11 0.0265(13) 0.0237(11) 0.0276(12) -0.0012(10) 0.0047(10) 0.0021(10)
C12 0.0299(13) 0.0196(11) 0.0212(11) -0.0012(9) 0.0011(10) -0.0011(9)
C13 0.0309(14) 0.0218(11) 0.0212(11) -0.0005(9) 0.0058(10) 0.0021(10)
C14 0.0290(13) 0.0202(11) 0.0257(12) 0.0004(9) 0.0048(10) 0.0031(10)
C15 0.0350(16) 0.0429(15) 0.0337(14) 0.0026(12) -0.0011(12) 0.0076(12)
C16 0.0419(16) 0.0314(13) 0.0232(12) 0.0026(10) 0.0022(11) 0.0022(11)
C17 0.0260(13) 0.0229(11) 0.0221(11) 0.0007(9) 0.0060(10) -0.0037(9)
C18 0.0253(12) 0.0221(11) 0.0221(11) -0.0013(9) 0.0028(9) 0.0000(9)
C19 0.0270(13) 0.0183(10) 0.0244(11) 0.0015(9) 0.0047(10) -0.0056(9)
C20 0.0222(12) 0.0196(10) 0.0216(11) -0.0012(9) 0.0038(9) -0.0019(9)
C21 0.0233(12) 0.0230(11) 0.0234(11) 0.0008(9) 0.0035(9) 0.0024(9)
C22 0.0269(13) 0.0228(11) 0.0231(11) 0.0005(9) 0.0050(10) 0.0014(10)
C23 0.0249(12) 0.0167(10) 0.0222(11) 0.0015(9) 0.0020(9) -0.0026(9)
C24 0.0235(12) 0.0206(11) 0.0232(11) 0.0005(9) 0.0020(9) 0.0003(9)
C25 0.0231(12) 0.0206(11) 0.0244(11) -0.0024(9) 0.0058(9) -0.0007(9)
C26 0.0346(15) 0.0334(13) 0.0205(11) -0.0038(10) 0.0011(10) 0.0019(11)
C27 0.0284(14) 0.0403(14) 0.0236(12) 0.0009(11) -0.0009(10) 0.0034(11)

loop_
_atom_type_symbol
_atom_type_description
_atom_type_scat_dispersion_real
_atom_type_scat_dispersion_imag
_atom_type_scat_source
C C 0.0181 0.0091 'International Tables Vol C Tables 4.2.6.8 and 6.1.1.4'
H H 0.0000 0.0000 'International Tables Vol C Tables 4.2.6.8 and 6.1.1.4'
N N 0.0311 0.0180 'International Tables Vol C Tables 4.2.6.8 and 6.1.1.4'
O O 0.0492 0.0322 'International Tables Vol C Tables 4.2.6.8 and 6.1.1.4'

loop_
_geom_angle_atom_site_label_1
_geom_angle_atom_site_label_2
_geom_angle_atom_site_label_3
_geom_angle
_geom_angle_site_symmetry_1
_geom_angle_site_symmetry_3
_geom_angle_publ_flag
C6 O1 H1 103(2) . . ?
C17 O3 H3 101(2) . . ?
C1 N1 C5 118.8(2) . . ?
C12 N2 C15 121.0(2) . . ?
C12 N2 C16 119.8(2) . . ?
C15 N2 C16 119.0(2) . . ?
C23 N3 C26 120.1(2) . . ?
C23 N3 C27 120.8(2) . . ?
C27 N3 C26 116.6(2) . . ?
N1 C1 C2 122.4(2) . . ?
N1 C1 C17 115.5(2) . . ?
C2 C1 C17 122.1(2) . . ?
C1 C2 H2 120.8 . . ?
C3 C2 C1 118.3(2) . . ?
C3 C2 H2 120.8 . . ?
C2 C3 H3A 120.3 . . ?
C4 C3 C2 119.4(2) . . ?
C4 C3 H3A 120.3 . . ?
C3 C4 H4 120.6 . . ?
C3 C4 C5 118.7(2) . . ?
C5 C4 H4 120.6 . . ?
N1 C5 C4 122.4(2) . . ?
N1 C5 C6 115.8(2) . . ?
C4 C5 C6 121.8(2) . . ?
O1 C6 C5 116.6(2) . . ?
O1 C6 C7 122.5(2) . . ?
C7 C6 C5 120.9(2) . . ?
C6 C7 H7 119.9 . . ?
C6 C7 C8 120.1(2) . . ?
C8 C7 H7 119.9 . . ?
O2 C8 C7 119.6(2) . . ?
O2 C8 C9 117.3(2) . . ?
C7 C8 C9 123.1(2) . . ?
C10 C9 C8 122.8(2) . . ?
C14 C9 C8 120.1(2) . . ?
C14 C9 C10 117.1(2) . . ?
C9 C10 H10 119.1 . . ?
C11 C10 C9 121.8(2) . . ?
C11 C10 H10 119.1 . . ?
C10 C11 H11 119.5 . . ?
C10 C11 C12 121.0(2) . . ?
C12 C11 H11 119.5 . . ?
N2 C12 C11 121.6(2) . . ?
N2 C12 C13 121.1(2) . . ?
C13 C12 C11 117.4(2) . . ?
C12 C13 H13 119.6 . . ?
C14 C13 C12 120.8(2) . . ?
C14 C13 H13 119.6 . . ?
C9 C14 H14 119.1 . . ?
C13 C14 C9 121.9(2) . . ?
C13 C14 H14 119.1 . . ?
N2 C15 H15A 109.5 . . ?
N2 C15 H15B 109.5 . . ?
N2 C15 H15C 109.5 . . ?
H15A C15 H15B 109.5 . . ?
H15A C15 H15C 109.5 . . ?
H15B C15 H15C 109.5 . . ?
N2 C16 H16A 109.5 . . ?
N2 C16 H16B 109.5 . . ?
N2 C16 H16C 109.5 . . ?
H16A C16 H16B 109.5 . . ?
H16A C16 H16C 109.5 . . ?
H16B C16 H16C 109.5 . . ?
O3 C17 C1 117.1(2) . . ?
O3 C17 C18 123.0(2) . . ?
C18 C17 C1 119.9(2) . . ?
C17 C18 H18 119.4 . . ?
C17 C18 C19 121.2(2) . . ?
C19 C18 H18 119.4 . . ?
O4 C19 C18 120.0(2) . . ?
O4 C19 C20 119.4(2) . . ?
C18 C19 C20 120.6(2) . . ?
C21 C20 C19 121.9(2) . . ?
C25 C20 C19 121.0(2) . . ?
C25 C20 C21 117.1(2) . . ?
C20 C21 H21 119.0 . . ?
C22 C21 C20 121.9(2) . . ?
C22 C21 H21 119.0 . . ?
C21 C22 H22 119.4 . . ?
C21 C22 C23 121.1(2) . . ?
C23 C22 H22 119.4 . . ?
N3 C23 C22 120.2(2) . . ?
N3 C23 C24 122.8(2) . . ?
C24 C23 C22 116.9(2) . . ?
C23 C24 H24 119.5 . . ?
C25 C24 C23 121.0(2) . . ?
C25 C24 H24 119.5 . . ?
C20 C25 H25 119.1 . . ?
C24 C25 C20 121.9(2) . . ?
C24 C25 H25 119.1 . . ?
N3 C26 H26A 109.5 . . ?
N3 C26 H26B 109.5 . . ?
N3 C26 H26C 109.5 . . ?
H26A C26 H26B 109.5 . . ?
H26A C26 H26C 109.5 . . ?
H26B C26 H26C 109.5 . . ?
N3 C27 H27A 109.5 . . ?
N3 C27 H27B 109.5 . . ?
N3 C27 H27C 109.5 . . ?
H27A C27 H27B 109.5 . . ?
H27A C27 H27C 109.5 . . ?
H27B C27 H27C 109.5 . . ?

loop_
_geom_bond_atom_site_label_1
_geom_bond_atom_site_label_2
_geom_bond_distance
_geom_bond_site_symmetry_2
_geom_bond_publ_flag
O1 H1 0.862(10) . ?
O1 C6 1.299(3) . ?
O2 C8 1.301(3) . ?
O3 H3 0.860(10) . ?
O3 C17 1.304(3) . ?
O4 C19 1.284(3) . ?
N1 C1 1.333(3) . ?
N1 C5 1.338(3) . ?
N2 C12 1.371(3) . ?
N2 C15 1.441(3) . ?
N2 C16 1.445(3) . ?
N3 C23 1.359(3) . ?
N3 C26 1.453(3) . ?
N3 C27 1.452(3) . ?
C1 C2 1.393(3) . ?
C1 C17 1.484(3) . ?
C2 H2 0.9500 . ?
C2 C3 1.383(4) . ?
C3 H3A 0.9500 . ?
C3 C4 1.381(4) . ?
C4 H4 0.9500 . ?
C4 C5 1.384(3) . ?
C5 C6 1.486(3) . ?
C6 C7 1.388(3) . ?
C7 H7 0.9500 . ?
C7 C8 1.401(3) . ?
C8 C9 1.461(3) . ?
C9 C10 1.402(3) . ?
C9 C14 1.401(3) . ?
C10 H10 0.9500 . ?
C10 C11 1.368(4) . ?
C11 H11 0.9500 . ?
C11 C12 1.413(3) . ?
C12 C13 1.409(3) . ?
C13 H13 0.9500 . ?
C13 C14 1.374(4) . ?
C14 H14 0.9500 . ?
C15 H15A 0.9800 . ?
C15 H15B 0.9800 . ?
C15 H15C 0.9800 . ?
C16 H16A 0.9800 . ?
C16 H16B 0.9800 . ?
C16 H16C 0.9800 . ?
C17 C18 1.380(3) . ?
C18 H18 0.9500 . ?
C18 C19 1.416(3) . ?
C19 C20 1.460(3) . ?
C20 C21 1.405(3) . ?
C20 C25 1.397(3) . ?
C21 H21 0.9500 . ?
C21 C22 1.365(4) . ?
C22 H22 0.9500 . ?
C22 C23 1.416(3) . ?
C23 C24 1.415(3) . ?
C24 H24 0.9500 . ?
C24 C25 1.372(3) . ?
C25 H25 0.9500 . ?
C26 H26A 0.9800 . ?
C26 H26B 0.9800 . ?
C26 H26C 0.9800 . ?
C27 H27A 0.9800 . ?
C27 H27B 0.9800 . ?
C27 H27C 0.9800 . ?

loop_
_geom_hbond_atom_site_label_D
_geom_hbond_atom_site_label_H
_geom_hbond_atom_site_label_A
_geom_hbond_distance_DH
_geom_hbond_distance_HA
_geom_hbond_distance_DA
_geom_hbond_angle_DHA
_geom_hbond_site_symmetry_A
_geom_hbond_publ_flag
O1 H1 O2 0.862(10) 1.654(17) 2.469(3) 157(3) . yes
O3 H3 O4 0.860(10) 1.714(16) 2.534(3) 158(3) . yes

loop_
_geom_torsion_atom_site_label_1
_geom_torsion_atom_site_label_2
_geom_torsion_atom_site_label_3
_geom_torsion_atom_site_label_4
_geom_torsion
_geom_torsion_site_symmetry_1
_geom_torsion_site_symmetry_2
_geom_torsion_site_symmetry_3
_geom_torsion_site_symmetry_4
_geom_torsion_publ_flag
O1 C6 C7 C8 2.0(4) . . . . ?
O2 C8 C9 C10 -178.8(2) . . . . ?
O2 C8 C9 C14 0.8(3) . . . . ?
O3 C17 C18 C19 3.1(4) . . . . ?
O4 C19 C20 C21 -173.8(2) . . . . ?
O4 C19 C20 C25 5.9(3) . . . . ?
N1 C1 C2 C3 -2.4(4) . . . . ?
N1 C1 C17 O3 177.0(2) . . . . ?
N1 C1 C17 C18 -2.8(3) . . . . ?
N1 C5 C6 O1 -174.9(2) . . . . ?
N1 C5 C6 C7 5.1(3) . . . . ?
N2 C12 C13 C14 -176.4(2) . . . . ?
N3 C23 C24 C25 -179.1(2) . . . . ?
C1 N1 C5 C4 0.2(3) . . . . ?
C1 N1 C5 C6 -179.8(2) . . . . ?
C1 C2 C3 C4 0.9(4) . . . . ?
C1 C17 C18 C19 -177.2(2) . . . . ?
C2 C1 C17 O3 -3.9(3) . . . . ?
C2 C1 C17 C18 176.3(2) . . . . ?
C2 C3 C4 C5 1.0(4) . . . . ?
C3 C4 C5 N1 -1.6(4) . . . . ?
C3 C4 C5 C6 178.4(2) . . . . ?
C4 C5 C6 O1 5.2(3) . . . . ?
C4 C5 C6 C7 -174.9(2) . . . . ?
C5 N1 C1 C2 1.8(3) . . . . ?
C5 N1 C1 C17 -179.0(2) . . . . ?
C5 C6 C7 C8 -178.0(2) . . . . ?
C6 C7 C8 O2 -1.2(4) . . . . ?
C6 C7 C8 C9 178.3(2) . . . . ?
C7 C8 C9 C10 1.7(4) . . . . ?
C7 C8 C9 C14 -178.8(2) . . . . ?
C8 C9 C10 C11 -179.1(2) . . . . ?
C8 C9 C14 C13 178.9(2) . . . . ?
C9 C10 C11 C12 1.1(4) . . . . ?
C10 C9 C14 C13 -1.5(4) . . . . ?
C10 C11 C12 N2 176.2(2) . . . . ?
C10 C11 C12 C13 -3.2(4) . . . . ?
C11 C12 C13 C14 3.0(4) . . . . ?
C12 C13 C14 C9 -0.7(4) . . . . ?
C14 C9 C10 C11 1.3(4) . . . . ?
C15 N2 C12 C11 -5.4(4) . . . . ?
C15 N2 C12 C13 173.9(2) . . . . ?
C16 N2 C12 C11 -179.2(2) . . . . ?
C16 N2 C12 C13 0.2(4) . . . . ?
C17 C1 C2 C3 178.6(2) . . . . ?
C17 C18 C19 O4 -2.5(3) . . . . ?
C17 C18 C19 C20 177.0(2) . . . . ?
C18 C19 C20 C21 6.7(3) . . . . ?
C18 C19 C20 C25 -173.6(2) . . . . ?
C19 C20 C21 C22 -179.9(2) . . . . ?
C19 C20 C25 C24 179.9(2) . . . . ?
C20 C21 C22 C23 -0.3(4) . . . . ?
C21 C20 C25 C24 -0.4(3) . . . . ?
C21 C22 C23 N3 179.1(2) . . . . ?
C21 C22 C23 C24 0.2(3) . . . . ?
C22 C23 C24 C25 -0.2(3) . . . . ?
C23 C24 C25 C20 0.3(4) . . . . ?
C25 C20 C21 C22 0.4(3) . . . . ?
C26 N3 C23 C22 11.1(3) . . . . ?
C26 N3 C23 C24 -170.0(2) . . . . ?
C27 N3 C23 C22 172.5(2) . . . . ?
C27 N3 C23 C24 -8.6(3) . . . . ?
